data_4069331
loop_
_publ_author_name
'Zhang, Jie'
'Krause, Jeanette A.'
'Huang, Kuo-Wei'
'Guan, Hairong'

_publ_section_title
;
 Ancillary Ligand and Ketone Substituent Effects on the Rate of Ketone
 Insertion into Zr&#x2212;C Bonds of Zirconocene&#x2212;1-Aza-1,3-diene
 Complexes
;
_journal_issue 10
_journal_name_full Organometallics
_journal_page_first 2938
_journal_paper_doi 10.1021/om900142c
_journal_volume 28
_journal_year 2009
_chemical_formula_moiety 'C27 H27 N Si Zr'
_chemical_formula_sum 'C27 H27 N Si Zr'
_chemical_formula_weight 484.81
_chemical_name_systematic
; 
 ? 
;
_space_group_IT_number 14
_symmetry_cell_setting monoclinic
_symmetry_space_group_name_Hall '-P 2yn'
_symmetry_space_group_name_H-M 'P 1 21/n 1'
_atom_sites_solution_hydrogens geom
_atom_sites_solution_primary direct
_atom_sites_solution_secondary difmap
_audit_creation_method SHELXL-97
_cell_angle_alpha 90.00
_cell_angle_beta 104.602(1)
_cell_angle_gamma 90.00
_cell_formula_units_Z 4
_cell_length_a 7.7983(1)
_cell_length_b 21.9708(4)
_cell_length_c 13.9755(2)
_cell_measurement_reflns_used 4516
_cell_measurement_temperature 150(2)
_cell_measurement_theta_max 67.24
_cell_measurement_theta_min 3.84
_cell_volume 2317.15(6)
_computing_cell_refinement 'Bruker SAINT v7.46A'
_computing_data_collection 'Bruker SMART v5.632'
_computing_data_reduction 'Bruker SAINT v7.46A'
_computing_molecular_graphics 'Bruker SHELXTL v6.14'
_computing_publication_material 'Bruker SHELXTL v6.14'
_computing_structure_refinement 'Bruker SHELXTL v6.14'
_computing_structure_solution 'Bruker SHELXTL v6.14'
_diffrn_ambient_temperature 150(2)
_diffrn_detector_area_resol_mean 0.89
_diffrn_measured_fraction_theta_full 0.991
_diffrn_measured_fraction_theta_max 0.991
_diffrn_measurement_device_type 'Bruker SMART6000 CCD'
_diffrn_measurement_method '\w scans'
_diffrn_radiation_monochromator graphite
_diffrn_radiation_source 'fine-focus sealed tube'
_diffrn_radiation_type CuK\a
_diffrn_radiation_wavelength 1.54178
_diffrn_reflns_av_R_equivalents 0.1719
_diffrn_reflns_av_sigmaI/netI 0.1171
_diffrn_reflns_limit_h_max 7
_diffrn_reflns_limit_h_min -8
_diffrn_reflns_limit_k_max 24
_diffrn_reflns_limit_k_min -24
_diffrn_reflns_limit_l_max 15
_diffrn_reflns_limit_l_min -15
_diffrn_reflns_number 16770
_diffrn_reflns_theta_full 59.98
_diffrn_reflns_theta_max 59.98
_diffrn_reflns_theta_min 3.84
_diffrn_standards_decay_% 0
_exptl_absorpt_coefficient_mu 4.469
_exptl_absorpt_correction_T_max 0.8776
_exptl_absorpt_correction_T_min 0.5942
_exptl_absorpt_correction_type multi-scan
_exptl_absorpt_process_details 'SADABS v2007/4 (Sheldrick)'
_exptl_crystal_colour red-orange
_exptl_crystal_density_diffrn 1.390
_exptl_crystal_density_method 'not measured'
_exptl_crystal_description rod
_exptl_crystal_F_000 1000
_exptl_crystal_size_max 0.13
_exptl_crystal_size_mid 0.04
_exptl_crystal_size_min 0.03
_refine_diff_density_max 1.902
_refine_diff_density_min -1.427
_refine_diff_density_rms 0.167
_refine_ls_extinction_method none
_refine_ls_goodness_of_fit_ref 0.994
_refine_ls_hydrogen_treatment constr
_refine_ls_matrix_type full
_refine_ls_number_parameters 273
_refine_ls_number_reflns 3401
_refine_ls_number_restraints 0
_refine_ls_restrained_S_all 0.994
_refine_ls_R_factor_all 0.0897
_refine_ls_R_factor_gt 0.0662
_refine_ls_shift/su_max 0.000
_refine_ls_shift/su_mean 0.000
_refine_ls_structure_factor_coef Fsqd
_refine_ls_weighting_details 'calc w=1/[\s^2^(Fo^2^)+(0.0999P)^2^+0.0000P] where P=(Fo^2^+2Fc^2^)/3'
_refine_ls_weighting_scheme calc
_refine_ls_wR_factor_gt 0.1582
_refine_ls_wR_factor_ref 0.1747
_reflns_number_gt 2476
_reflns_number_total 3401
_reflns_threshold_expression >2\s(I)
_cod_data_source_file om900142c_si_002.cif
_cod_data_source_block 2a
_cod_depositor_comments
;
The following automatic conversions were performed:

'_symmetry_cell_setting' value 'Monoclinic' changed to 'monoclinic'
according to /home/saulius/struct/CIF-dictionaries/cif_core.dic
dictionary named 'cif_core.dic' version 2.4.2 from 2011-04-26.

Automatic conversion script
Id: cif_fix_values 1715 2011-07-08 13:25:40Z adriana 
;
_cod_original_sg_symbol_H-M P2(1)/n
_cod_database_code 4069331

loop_
_symmetry_equiv_pos_as_xyz
'x, y, z'
'-x+1/2, y+1/2, -z+1/2'
'-x, -y, -z'
'x-1/2, -y-1/2, z-1/2'

loop_
_atom_site_label
_atom_site_type_symbol
_atom_site_fract_x
_atom_site_fract_y
_atom_site_fract_z
_atom_site_U_iso_or_equiv
_atom_site_adp_type
_atom_site_occupancy
_atom_site_symmetry_multiplicity
_atom_site_calc_flag
_atom_site_refinement_flags
Zr Zr 0.61224(7) 0.14367(2) 0.02190(4) 0.0241(3) Uani 1 1 d .
Si Si 0.3817(3) 0.25568(10) 0.09473(18) 0.0423(6) Uani 1 1 d .
N1 N 0.6594(7) 0.0933(2) -0.0994(4) 0.0236(12) Uani 1 1 d .
C1 C 0.8382(9) 0.0853(3) -0.0488(5) 0.0296(16) Uani 1 1 d .
H1 H 0.9244 0.0850 -0.0863 0.036 Uiso 1 1 calc R
C2 C 0.8946(9) 0.0781(3) 0.0511(5) 0.0308(16) Uani 1 1 d .
H2 H 1.0192 0.0780 0.0783 0.037 Uiso 1 1 calc R
C3 C 0.7867(9) 0.0707(3) 0.1207(5) 0.0269(15) Uani 1 1 d .
H3 H 0.7231 0.0310 0.1041 0.032 Uiso 1 1 calc R
C4 C 0.6109(9) 0.0842(3) -0.2007(5) 0.0303(16) Uani 1 1 d .
C5 C 0.4728(9) 0.1183(3) -0.2609(5) 0.0288(15) Uani 1 1 d .
H5 H 0.4130 0.1476 -0.2311 0.035 Uiso 1 1 calc R
C6 C 0.4221(10) 0.1108(3) -0.3605(5) 0.0352(18) Uani 1 1 d .
H6 H 0.3265 0.1341 -0.3988 0.042 Uiso 1 1 calc R
C7 C 0.5093(11) 0.0692(3) -0.4071(5) 0.0407(19) Uani 1 1 d .
H7 H 0.4751 0.0643 -0.4768 0.049 Uiso 1 1 calc R
C8 C 0.6466(10) 0.0351(3) -0.3497(6) 0.0402(19) Uani 1 1 d .
H8 H 0.7070 0.0065 -0.3804 0.048 Uiso 1 1 calc R
C9 C 0.6966(10) 0.0422(3) -0.2484(5) 0.0346(17) Uani 1 1 d .
H9 H 0.7907 0.0182 -0.2103 0.041 Uiso 1 1 calc R
C10 C 0.8649(9) 0.0701(3) 0.2281(5) 0.0297(16) Uani 1 1 d .
C11 C 1.0242(10) 0.0987(3) 0.2722(5) 0.0365(18) Uani 1 1 d .
H11 H 1.0882 0.1181 0.2313 0.044 Uiso 1 1 calc R
C12 C 1.0921(10) 0.0999(3) 0.3727(6) 0.0376(18) Uani 1 1 d .
H12 H 1.2037 0.1186 0.3999 0.045 Uiso 1 1 calc R
C13 C 0.9981(11) 0.0738(4) 0.4356(6) 0.0422(19) Uani 1 1 d .
H13 H 1.0408 0.0757 0.5055 0.051 Uiso 1 1 calc R
C14 C 0.8380(12) 0.0448(4) 0.3904(6) 0.047(2) Uani 1 1 d .
H14 H 0.7737 0.0251 0.4309 0.057 Uiso 1 1 calc R
C15 C 0.7723(10) 0.0437(3) 0.2920(5) 0.0364(17) Uani 1 1 d .
H15 H 0.6611 0.0248 0.2649 0.044 Uiso 1 1 calc R
C16 C 0.8144(10) 0.2289(3) -0.0126(6) 0.0413(19) Uani 1 1 d .
H16 H 0.8702 0.2239 -0.0652 0.050 Uiso 1 1 calc R
C17 C 0.8851(9) 0.2136(3) 0.0860(5) 0.0343(17) Uani 1 1 d .
H17 H 0.9995 0.1969 0.1127 0.041 Uiso 1 1 calc R
C18 C 0.7611(9) 0.2269(3) 0.1393(6) 0.0362(18) Uani 1 1 d .
H18 H 0.7766 0.2196 0.2080 0.043 Uiso 1 1 calc R
C19 C 0.6088(9) 0.2529(3) 0.0757(6) 0.0347(17) Uani 1 1 d .
C20 C 0.6438(10) 0.2532(3) -0.0199(6) 0.0392(19) Uani 1 1 d .
H20 H 0.5648 0.2674 -0.0789 0.047 Uiso 1 1 calc R
C21 C 0.3061(9) 0.0929(3) -0.0492(5) 0.0314(17) Uani 1 1 d .
H21 H 0.2851 0.0690 -0.1077 0.038 Uiso 1 1 calc R
C22 C 0.3617(9) 0.0717(3) 0.0455(6) 0.0368(18) Uani 1 1 d .
H22 H 0.3849 0.0303 0.0640 0.044 Uiso 1 1 calc R
C23 C 0.3790(9) 0.1216(3) 0.1118(5) 0.0298(16) Uani 1 1 d .
H23 H 0.4204 0.1195 0.1818 0.036 Uiso 1 1 calc R
C24 C 0.3239(9) 0.1751(3) 0.0559(5) 0.0305(16) Uani 1 1 d .
C25 C 0.2852(8) 0.1567(3) -0.0450(6) 0.0307(17) Uani 1 1 d .
H25 H 0.2510 0.1830 -0.1005 0.037 Uiso 1 1 calc R
C26 C 0.2383(11) 0.3100(4) 0.0076(9) 0.067(3) Uani 1 1 d .
H26A H 0.2698 0.3518 0.0296 0.100 Uiso 1 1 calc R
H26B H 0.1138 0.3024 0.0063 0.100 Uiso 1 1 calc R
H26C H 0.2557 0.3042 -0.0588 0.100 Uiso 1 1 calc R
C27 C 0.3799(14) 0.2697(5) 0.2253(7) 0.075(3) Uani 1 1 d .
H27A H 0.4624 0.2417 0.2684 0.112 Uiso 1 1 calc R
H27B H 0.2601 0.2631 0.2334 0.112 Uiso 1 1 calc R
H27C H 0.4163 0.3118 0.2431 0.112 Uiso 1 1 calc R

loop_
_atom_site_aniso_label
_atom_site_aniso_U_11
_atom_site_aniso_U_22
_atom_site_aniso_U_33
_atom_site_aniso_U_23
_atom_site_aniso_U_13
_atom_site_aniso_U_12
Zr 0.0233(4) 0.0222(4) 0.0269(4) -0.0008(2) 0.0066(2) -0.0008(2)
Si 0.0344(12) 0.0325(12) 0.0626(14) -0.0153(11) 0.0170(10) -0.0019(9)
N1 0.025(3) 0.028(3) 0.018(3) -0.002(2) 0.005(2) 0.000(2)
C1 0.025(4) 0.034(4) 0.031(4) -0.004(3) 0.009(3) 0.000(3)
C2 0.022(4) 0.025(4) 0.040(4) -0.001(3) -0.002(3) 0.005(3)
C3 0.026(4) 0.021(4) 0.032(4) 0.001(3) 0.005(3) 0.003(3)
C4 0.030(4) 0.021(4) 0.041(4) 0.000(3) 0.012(3) -0.003(3)
C5 0.031(4) 0.026(4) 0.030(4) -0.003(3) 0.010(3) 0.000(3)
C6 0.037(4) 0.026(4) 0.038(4) 0.002(3) 0.001(3) -0.001(3)
C7 0.055(5) 0.035(4) 0.031(4) -0.002(4) 0.008(4) -0.001(4)
C8 0.047(5) 0.034(4) 0.041(4) -0.007(4) 0.012(4) 0.004(3)
C9 0.038(4) 0.032(4) 0.032(4) 0.003(3) 0.006(3) 0.002(3)
C10 0.029(4) 0.019(4) 0.039(4) 0.000(3) 0.006(3) 0.005(3)
C11 0.039(4) 0.030(4) 0.036(4) 0.001(3) 0.000(3) 0.001(3)
C12 0.032(4) 0.028(4) 0.048(5) -0.006(3) 0.001(3) 0.002(3)
C13 0.049(5) 0.046(5) 0.031(4) -0.004(4) 0.008(3) 0.005(4)
C14 0.056(5) 0.047(5) 0.042(5) 0.008(4) 0.020(4) -0.001(4)
C15 0.036(4) 0.031(4) 0.041(4) 0.003(3) 0.007(3) -0.004(3)
C16 0.043(5) 0.028(4) 0.058(5) 0.005(4) 0.021(4) -0.004(3)
C17 0.025(4) 0.028(4) 0.047(4) -0.002(3) 0.004(3) -0.004(3)
C18 0.035(4) 0.032(4) 0.040(4) 0.000(3) 0.006(3) -0.007(3)
C19 0.035(4) 0.026(4) 0.046(4) -0.011(3) 0.016(3) -0.010(3)
C20 0.033(4) 0.031(4) 0.050(5) 0.006(4) 0.005(3) -0.003(3)
C21 0.022(4) 0.033(4) 0.039(4) -0.010(3) 0.008(3) -0.006(3)
C22 0.028(4) 0.024(4) 0.060(5) 0.005(4) 0.016(3) -0.006(3)
C23 0.016(4) 0.048(5) 0.030(4) -0.001(3) 0.013(3) -0.004(3)
C24 0.025(4) 0.028(4) 0.042(4) -0.003(3) 0.015(3) -0.001(3)
C25 0.014(4) 0.029(4) 0.048(4) 0.003(3) 0.005(3) -0.003(3)
C26 0.036(5) 0.036(5) 0.130(9) -0.001(6) 0.025(6) 0.007(4)
C27 0.061(7) 0.092(8) 0.076(7) -0.046(6) 0.027(5) -0.013(6)

loop_
_atom_type_symbol
_atom_type_description
_atom_type_scat_dispersion_real
_atom_type_scat_dispersion_imag
_atom_type_scat_source
C C 0.0181 0.0091 'International Tables Vol C Tables 4.2.6.8 and 6.1.1.4'
H H 0.0000 0.0000 'International Tables Vol C Tables 4.2.6.8 and 6.1.1.4'
N N 0.0311 0.0180 'International Tables Vol C Tables 4.2.6.8 and 6.1.1.4'
Si Si 0.2541 0.3302 'International Tables Vol C Tables 4.2.6.8 and 6.1.1.4'
Zr Zr -0.1862 2.2449 'International Tables Vol C Tables 4.2.6.8 and 6.1.1.4'

loop_
_geom_angle_atom_site_label_1
_geom_angle_atom_site_label_2
_geom_angle_atom_site_label_3
_geom_angle
N1 Zr C3 85.5(2)
N1 Zr C25 97.2(2)
C3 Zr C25 133.7(2)
N1 Zr C20 105.5(2)
C3 Zr C20 136.6(2)
C25 Zr C20 87.3(2)
N1 Zr C23 126.2(2)
C3 Zr C23 87.7(2)
C25 Zr C23 53.8(2)
C20 Zr C23 115.4(3)
N1 Zr C24 129.4(2)
C3 Zr C24 119.8(2)
C25 Zr C24 33.0(2)
C20 Zr C24 85.7(2)
C23 Zr C24 32.8(2)
N1 Zr C19 138.5(2)
C3 Zr C19 122.0(2)
C25 Zr C19 85.2(2)
C20 Zr C19 33.1(3)
C23 Zr C19 88.3(2)
C24 Zr C19 66.7(2)
N1 Zr C18 138.3(2)
C3 Zr C18 90.5(2)
C25 Zr C18 114.6(2)
C20 Zr C18 53.2(2)
C23 Zr C18 95.0(2)
C24 Zr C18 88.0(2)
C19 Zr C18 32.5(2)
N1 Zr C1 33.2(2)
C3 Zr C1 61.8(2)
C25 Zr C1 130.3(2)
C20 Zr C1 105.8(2)
C23 Zr C1 138.7(2)
C24 Zr C1 160.7(2)
C19 Zr C1 130.6(2)
C18 Zr C1 111.2(2)
N1 Zr C16 89.6(2)
C3 Zr C16 108.7(2)
C25 Zr C16 117.5(2)
C20 Zr C16 32.3(2)
C23 Zr C16 142.4(3)
C24 Zr C16 117.2(2)
C19 Zr C16 54.2(2)
C18 Zr C16 52.7(3)
C1 Zr C16 77.2(2)
N1 Zr C2 61.6(2)
C3 Zr C2 33.8(2)
C25 Zr C2 150.8(2)
C20 Zr C2 116.4(2)
C23 Zr C2 120.8(2)
C24 Zr C2 153.5(2)
C19 Zr C2 124.0(2)
C18 Zr C2 93.8(2)
C1 Zr C2 30.8(2)
C16 Zr C2 84.1(2)
N1 Zr C17 106.9(2)
C3 Zr C17 84.1(2)
C25 Zr C17 137.0(2)
C20 Zr C17 52.5(2)
C23 Zr C17 125.3(2)
C24 Zr C17 117.9(2)
C19 Zr C17 53.2(2)
C18 Zr C17 31.5(2)
C1 Zr C17 81.1(2)
C16 Zr C17 31.2(2)
C2 Zr C17 71.5(2)
C27 Si C19 113.0(4)
C27 Si C26 112.6(5)
C19 Si C26 111.4(4)
C27 Si C24 112.4(4)
C19 Si C24 95.5(3)
C26 Si C24 110.8(4)
C4 N1 C1 118.5(5)
C4 N1 Zr 146.1(5)
C1 N1 Zr 90.7(4)
C2 C1 N1 123.5(6)
C2 C1 Zr 74.9(4)
N1 C1 Zr 56.1(3)
C2 C1 H1 118.3
N1 C1 H1 118.3
Zr C1 H1 149.9
C1 C2 C3 127.6(6)
C1 C2 Zr 74.4(4)
C3 C2 Zr 63.3(3)
C1 C2 H2 116.2
C3 C2 H2 116.2
Zr C2 H2 144.4
C2 C3 C10 121.7(6)
C2 C3 Zr 82.8(4)
C10 C3 Zr 130.0(5)
C2 C3 H3 106.4
C10 C3 H3 106.4
Zr C3 H3 106.4
N1 C4 C9 122.7(6)
N1 C4 C5 120.4(6)
C9 C4 C5 116.9(6)
C6 C5 C4 122.0(7)
C6 C5 H5 119.0
C4 C5 H5 119.0
C5 C6 C7 120.5(7)
C5 C6 H6 119.7
C7 C6 H6 119.7
C8 C7 C6 118.8(7)
C8 C7 H7 120.6
C6 C7 H7 120.6
C9 C8 C7 120.7(7)
C9 C8 H8 119.7
C7 C8 H8 119.7
C8 C9 C4 121.1(7)
C8 C9 H9 119.4
C4 C9 H9 119.4
C11 C10 C15 116.7(6)
C11 C10 C3 122.8(7)
C15 C10 C3 120.3(6)
C12 C11 C10 122.3(7)
C12 C11 H11 118.9
C10 C11 H11 118.9
C11 C12 C13 120.4(7)
C11 C12 H12 119.8
C13 C12 H12 119.8
C12 C13 C14 116.8(7)
C12 C13 H13 121.6
C14 C13 H13 121.6
C15 C14 C13 122.4(8)
C15 C14 H14 118.8
C13 C14 H14 118.8
C14 C15 C10 121.2(7)
C14 C15 H15 119.4
C10 C15 H15 119.4
C17 C16 C20 107.1(7)
C17 C16 Zr 75.4(4)
C20 C16 Zr 71.2(4)
C17 C16 H16 126.5
C20 C16 H16 126.5
Zr C16 H16 118.9
C16 C17 C18 108.9(7)
C16 C17 Zr 73.4(4)
C18 C17 Zr 71.9(4)
C16 C17 H17 125.5
C18 C17 H17 125.5
Zr C17 H17 120.9
C17 C18 C19 109.6(7)
C17 C18 Zr 76.6(4)
C19 C18 Zr 73.1(4)
C17 C18 H18 125.2
C19 C18 H18 125.2
Zr C18 H18 116.9
C18 C19 C20 105.2(7)
C18 C19 Si 127.2(6)
C20 C19 Si 123.2(6)
C18 C19 Zr 74.5(4)
C20 C19 Zr 72.9(4)
Si C19 Zr 99.0(3)
C16 C20 C19 109.2(7)
C16 C20 Zr 76.5(4)
C19 C20 Zr 74.0(4)
C16 C20 H20 125.4
C19 C20 H20 125.4
Zr C20 H20 116.1
C22 C21 C25 108.0(7)
C22 C21 Zr 74.9(4)
C25 C21 Zr 70.3(4)
C22 C21 H21 126.0
C25 C21 H21 126.0
Zr C21 H21 120.6
C21 C22 C23 108.9(7)
C21 C22 Zr 74.6(4)
C23 C22 Zr 70.3(4)
C21 C22 H22 125.6
C23 C22 H22 125.6
Zr C22 H22 121.2
C24 C23 C22 108.3(6)
C24 C23 Zr 73.7(4)
C22 C23 Zr 77.5(4)
C24 C23 H23 125.9
C22 C23 H23 125.9
Zr C23 H23 115.1
C23 C24 C25 105.7(6)
C23 C24 Si 127.3(5)
C25 C24 Si 122.0(5)
C23 C24 Zr 73.5(4)
C25 C24 Zr 73.2(4)
Si C24 Zr 98.8(3)
C21 C25 C24 108.9(6)
C21 C25 Zr 77.6(4)
C24 C25 Zr 73.8(4)
C21 C25 H25 125.5
C24 C25 H25 125.5
Zr C25 H25 115.2
Si C26 H26A 109.5
Si C26 H26B 109.5
H26A C26 H26B 109.5
Si C26 H26C 109.5
H26A C26 H26C 109.5
H26B C26 H26C 109.5
Si C27 H27A 109.5
Si C27 H27B 109.5
H27A C27 H27B 109.5
Si C27 H27C 109.5
H27A C27 H27C 109.5
H27B C27 H27C 109.5

loop_
_geom_bond_atom_site_label_1
_geom_bond_atom_site_label_2
_geom_bond_distance
Zr N1 2.133(5)
Zr C3 2.320(6)
Zr C25 2.501(6)
Zr C20 2.502(7)
Zr C23 2.505(6)
Zr C24 2.509(7)
Zr C19 2.517(7)
Zr C18 2.535(7)
Zr C1 2.570(7)
Zr C16 2.570(8)
Zr C2 2.576(7)
Zr C17 2.595(7)
Si C27 1.854(10)
Si C19 1.857(8)
Si C26 1.863(9)
Si C24 1.874(7)
N1 C4 1.385(9)
N1 C1 1.406(9)
C1 C2 1.364(10)
C1 H1 0.9500
C2 C3 1.446(10)
C2 H2 0.9500
C3 C10 1.472(9)
C3 H3 1.0000
C4 C9 1.403(10)
C4 C5 1.405(10)
C5 C6 1.358(10)
C5 H5 0.9500
C6 C7 1.394(11)
C6 H6 0.9500
C7 C8 1.385(11)
C7 H7 0.9500
C8 C9 1.379(10)
C8 H8 0.9500
C9 H9 0.9500
C10 C11 1.390(10)
C10 C15 1.406(10)
C11 C12 1.370(11)
C11 H11 0.9500
C12 C13 1.402(11)
C12 H12 0.9500
C13 C14 1.403(12)
C13 H13 0.9500
C14 C15 1.341(11)
C14 H14 0.9500
C15 H15 0.9500
C16 C17 1.390(11)
C16 C20 1.413(11)
C16 H16 0.9500
C17 C18 1.392(11)
C17 H17 0.9500
C18 C19 1.412(10)
C18 H18 0.9500
C19 C20 1.429(11)
C20 H20 0.9500
C21 C22 1.367(11)
C21 C25 1.413(10)
C21 H21 0.9500
C22 C23 1.421(10)
C22 H22 0.9500
C23 C24 1.416(10)
C23 H23 0.9500
C24 C25 1.424(10)
C25 H25 0.9500
C26 H26A 0.9800
C26 H26B 0.9800
C26 H26C 0.9800
C27 H27A 0.9800
C27 H27B 0.9800
C27 H27C 0.9800

loop_
_geom_torsion_atom_site_label_1
_geom_torsion_atom_site_label_2
_geom_torsion_atom_site_label_3
_geom_torsion_atom_site_label_4
_geom_torsion
C3 Zr N1 C4 167.2(8)
C25 Zr N1 C4 33.7(8)
C20 Zr N1 C4 -55.6(8)
C23 Zr N1 C4 83.5(9)
C24 Zr N1 C4 41.8(9)
C19 Zr N1 C4 -57.2(9)
C18 Zr N1 C4 -107.0(8)
C1 Zr N1 C4 -150.9(10)
C16 Zr N1 C4 -84.0(8)
C2 Zr N1 C4 -167.5(9)
C17 Zr N1 C4 -110.4(8)
C3 Zr N1 C1 -41.9(4)
C25 Zr N1 C1 -175.4(4)
C20 Zr N1 C1 95.3(4)
C23 Zr N1 C1 -125.6(4)
C24 Zr N1 C1 -167.3(4)
C19 Zr N1 C1 93.7(5)
C18 Zr N1 C1 43.9(5)
C16 Zr N1 C1 66.9(4)
C2 Zr N1 C1 -16.6(4)
C17 Zr N1 C1 40.6(4)
C4 N1 C1 C2 -163.2(6)
Zr N1 C1 C2 34.8(7)
C4 N1 C1 Zr 162.0(6)
N1 Zr C1 C2 -150.5(6)
C3 Zr C1 C2 -19.5(4)
C25 Zr C1 C2 -144.5(4)
C20 Zr C1 C2 115.3(4)
C23 Zr C1 C2 -66.6(5)
C24 Zr C1 C2 -119.6(7)
C19 Zr C1 C2 90.0(5)
C18 Zr C1 C2 59.2(5)
C16 Zr C1 C2 100.1(4)
C17 Zr C1 C2 68.5(4)
C3 Zr C1 N1 131.0(4)
C25 Zr C1 N1 6.0(5)
C20 Zr C1 N1 -94.2(4)
C23 Zr C1 N1 83.9(5)
C24 Zr C1 N1 30.9(9)
C19 Zr C1 N1 -119.5(4)
C18 Zr C1 N1 -150.3(4)
C16 Zr C1 N1 -109.4(4)
C2 Zr C1 N1 150.5(6)
C17 Zr C1 N1 -141.0(4)
N1 C1 C2 C3 7.2(11)
Zr C1 C2 C3 36.6(7)
N1 C1 C2 Zr -29.4(6)
N1 Zr C2 C1 17.8(4)
C3 Zr C2 C1 148.1(6)
C25 Zr C2 C1 65.3(7)
C20 Zr C2 C1 -76.2(5)
C23 Zr C2 C1 135.2(4)
C24 Zr C2 C1 140.1(5)
C19 Zr C2 C1 -113.7(4)
C18 Zr C2 C1 -126.7(4)
C16 Zr C2 C1 -74.9(4)
C17 Zr C2 C1 -104.2(5)
N1 Zr C2 C3 -130.3(4)
C25 Zr C2 C3 -82.8(6)
C20 Zr C2 C3 135.7(4)
C23 Zr C2 C3 -12.9(5)
C24 Zr C2 C3 -8.0(7)
C19 Zr C2 C3 98.2(4)
C18 Zr C2 C3 85.2(4)
C1 Zr C2 C3 -148.1(6)
C16 Zr C2 C3 137.0(4)
C17 Zr C2 C3 107.7(4)
C1 C2 C3 C10 -173.1(7)
Zr C2 C3 C10 -133.1(7)
C1 C2 C3 Zr -40.0(7)
N1 Zr C3 C2 42.3(4)
C25 Zr C3 C2 138.0(4)
C20 Zr C3 C2 -65.5(5)
C23 Zr C3 C2 169.0(4)
C24 Zr C3 C2 175.9(4)
C19 Zr C3 C2 -104.5(4)
C18 Zr C3 C2 -96.1(4)
C1 Zr C3 C2 17.9(4)
C16 Zr C3 C2 -45.7(4)
C17 Zr C3 C2 -65.2(4)
N1 Zr C3 C10 168.2(6)
C25 Zr C3 C10 -96.1(7)
C20 Zr C3 C10 60.4(8)
C23 Zr C3 C10 -65.2(6)
C24 Zr C3 C10 -58.3(7)
C19 Zr C3 C10 21.3(7)
C18 Zr C3 C10 29.7(6)
C1 Zr C3 C10 143.7(7)
C16 Zr C3 C10 80.2(7)
C2 Zr C3 C10 125.8(8)
C17 Zr C3 C10 60.6(6)
C1 N1 C4 C9 31.4(10)
Zr N1 C4 C9 177.8(6)
C1 N1 C4 C5 -147.5(7)
Zr N1 C4 C5 -1.1(12)
N1 C4 C5 C6 179.8(7)
C9 C4 C5 C6 0.8(10)
C4 C5 C6 C7 -1.3(11)
C5 C6 C7 C8 1.0(12)
C6 C7 C8 C9 -0.1(12)
C7 C8 C9 C4 -0.3(12)
N1 C4 C9 C8 -178.9(7)
C5 C4 C9 C8 0.0(11)
C2 C3 C10 C11 25.6(10)
Zr C3 C10 C11 -83.4(8)
C2 C3 C10 C15 -159.2(7)
Zr C3 C10 C15 91.7(8)
C15 C10 C11 C12 2.0(11)
C3 C10 C11 C12 177.4(7)
C10 C11 C12 C13 -2.5(12)
C11 C12 C13 C14 2.6(11)
C12 C13 C14 C15 -2.6(12)
C13 C14 C15 C10 2.4(13)
C11 C10 C15 C14 -2.0(11)
C3 C10 C15 C14 -177.4(7)
N1 Zr C16 C17 -125.1(5)
C3 Zr C16 C17 -40.0(5)
C25 Zr C16 C17 137.0(4)
C20 Zr C16 C17 114.2(7)
C23 Zr C16 C17 71.6(6)
C24 Zr C16 C17 99.7(5)
C19 Zr C16 C17 76.5(5)
C18 Zr C16 C17 35.8(4)
C1 Zr C16 C17 -94.0(5)
C2 Zr C16 C17 -63.6(5)
N1 Zr C16 C20 120.8(5)
C3 Zr C16 C20 -154.2(5)
C25 Zr C16 C20 22.8(6)
C23 Zr C16 C20 -42.6(7)
C24 Zr C16 C20 -14.5(6)
C19 Zr C16 C20 -37.6(5)
C18 Zr C16 C20 -78.3(5)
C1 Zr C16 C20 151.8(5)
C2 Zr C16 C20 -177.8(5)
C17 Zr C16 C20 -114.2(7)
C20 C16 C17 C18 1.0(8)
Zr C16 C17 C18 -63.6(5)
C20 C16 C17 Zr 64.6(5)
N1 Zr C17 C16 58.8(5)
C3 Zr C17 C16 142.3(5)
C25 Zr C17 C16 -62.5(6)
C20 Zr C17 C16 -37.9(5)
C23 Zr C17 C16 -134.8(5)
C24 Zr C17 C16 -97.1(5)
C19 Zr C17 C16 -79.8(5)
C18 Zr C17 C16 -117.0(7)
C1 Zr C17 C16 79.9(5)
C2 Zr C17 C16 110.0(5)
N1 Zr C17 C18 175.8(4)
C3 Zr C17 C18 -100.8(5)
C25 Zr C17 C18 54.5(6)
C20 Zr C17 C18 79.0(5)
C23 Zr C17 C18 -17.9(5)
C24 Zr C17 C18 19.9(5)
C19 Zr C17 C18 37.2(4)
C1 Zr C17 C18 -163.1(5)
C16 Zr C17 C18 117.0(7)
C2 Zr C17 C18 -133.0(5)
C16 C17 C18 C19 -1.7(9)
Zr C17 C18 C19 -66.3(5)
C16 C17 C18 Zr 64.6(5)
N1 Zr C18 C17 -6.1(6)
C3 Zr C18 C17 77.7(4)
C25 Zr C18 C17 -142.4(4)
C20 Zr C18 C17 -76.4(5)
C23 Zr C18 C17 165.4(4)
C24 Zr C18 C17 -162.5(4)
C19 Zr C18 C17 -115.6(6)
C1 Zr C18 C17 17.9(5)
C16 Zr C18 C17 -35.5(4)
C2 Zr C18 C17 44.0(5)
N1 Zr C18 C19 109.5(5)
C3 Zr C18 C19 -166.7(4)
C25 Zr C18 C19 -26.8(5)
C20 Zr C18 C19 39.3(4)
C23 Zr C18 C19 -79.0(5)
C24 Zr C18 C19 -46.9(5)
C1 Zr C18 C19 133.5(4)
C16 Zr C18 C19 80.1(5)
C2 Zr C18 C19 159.6(4)
C17 Zr C18 C19 115.6(6)
C17 C18 C19 C20 1.6(8)
Zr C18 C19 C20 -67.0(5)
C17 C18 C19 Si 158.2(5)
Zr C18 C19 Si 89.6(6)
C17 C18 C19 Zr 68.6(5)
C27 Si C19 C18 38.4(8)
C26 Si C19 C18 166.4(7)
C24 Si C19 C18 -78.8(7)
C27 Si C19 C20 -168.8(7)
C26 Si C19 C20 -40.9(7)
C24 Si C19 C20 74.0(6)
C27 Si C19 Zr 115.7(4)
C26 Si C19 Zr -116.3(4)
C24 Si C19 Zr -1.5(3)
N1 Zr C19 C18 -108.8(5)
C3 Zr C19 C18 15.8(5)
C25 Zr C19 C18 155.8(5)
C20 Zr C19 C18 -111.7(6)
C23 Zr C19 C18 102.0(5)
C24 Zr C19 C18 127.4(5)
C1 Zr C19 C18 -62.8(5)
C16 Zr C19 C18 -75.0(5)
C2 Zr C19 C18 -24.7(5)
C17 Zr C19 C18 -36.0(4)
N1 Zr C19 C20 3.0(6)
C3 Zr C19 C20 127.5(4)
C25 Zr C19 C20 -92.5(4)
C23 Zr C19 C20 -146.3(4)
C24 Zr C19 C20 -120.9(5)
C18 Zr C19 C20 111.7(6)
C1 Zr C19 C20 48.9(5)
C16 Zr C19 C20 36.7(4)
C2 Zr C19 C20 87.0(5)
C17 Zr C19 C20 75.7(5)
N1 Zr C19 Si 125.0(3)
C3 Zr C19 Si -110.4(3)
C25 Zr C19 Si 29.5(3)
C20 Zr C19 Si 122.1(6)
C23 Zr C19 Si -24.2(3)
C24 Zr C19 Si 1.2(3)
C18 Zr C19 Si -126.2(6)
C1 Zr C19 Si 171.0(3)
C16 Zr C19 Si 158.8(5)
C2 Zr C19 Si -151.0(3)
C17 Zr C19 Si -162.2(5)
C17 C16 C20 C19 0.0(8)
Zr C16 C20 C19 67.4(5)
C17 C16 C20 Zr -67.4(5)
C18 C19 C20 C16 -1.0(8)
Si C19 C20 C16 -158.8(6)
Zr C19 C20 C16 -69.1(5)
C18 C19 C20 Zr 68.1(5)
Si C19 C20 Zr -89.7(5)
N1 Zr C20 C16 -63.1(5)
C3 Zr C20 C16 36.9(6)
C25 Zr C20 C16 -159.9(5)
C23 Zr C20 C16 152.8(5)
C24 Zr C20 C16 167.1(5)
C19 Zr C20 C16 114.9(7)
C18 Zr C20 C16 76.4(5)
C1 Zr C20 C16 -28.6(5)
C2 Zr C20 C16 2.5(6)
C17 Zr C20 C16 36.6(4)
N1 Zr C20 C19 -178.0(4)
C3 Zr C20 C19 -78.0(5)
C25 Zr C20 C19 85.3(4)
C23 Zr C20 C19 37.9(5)
C24 Zr C20 C19 52.2(4)
C18 Zr C20 C19 -38.5(4)
C1 Zr C20 C19 -143.5(4)
C16 Zr C20 C19 -114.9(7)
C2 Zr C20 C19 -112.4(4)
C17 Zr C20 C19 -78.3(5)
N1 Zr C21 C22 119.4(5)
C3 Zr C21 C22 37.6(5)
C25 Zr C21 C22 -115.9(7)
C20 Zr C21 C22 -139.0(5)
C23 Zr C21 C22 -36.6(4)
C24 Zr C21 C22 -77.9(5)
C19 Zr C21 C22 -101.8(5)
C18 Zr C21 C22 -74.7(6)
C1 Zr C21 C22 102.4(5)
C16 Zr C21 C22 -166.7(5)
C2 Zr C21 C22 71.5(5)
C17 Zr C21 C22 -120.1(12)
N1 Zr C21 C25 -124.7(5)
C3 Zr C21 C25 153.5(4)
C20 Zr C21 C25 -23.1(5)
C23 Zr C21 C25 79.3(5)
C24 Zr C21 C25 38.0(4)
C19 Zr C21 C25 14.1(5)
C18 Zr C21 C25 41.2(6)
C1 Zr C21 C25 -141.7(4)
C16 Zr C21 C25 -50.7(6)
C2 Zr C21 C25 -172.5(4)
C17 Zr C21 C25 -4.2(14)
C25 C21 C22 C23 -0.6(8)
Zr C21 C22 C23 62.3(5)
C25 C21 C22 Zr -62.9(5)
N1 Zr C22 C21 -58.8(5)
C3 Zr C22 C21 -143.6(5)
C25 Zr C22 C21 37.2(4)
C20 Zr C22 C21 59.4(6)
C23 Zr C22 C21 117.1(6)
C24 Zr C22 C21 78.9(5)
C19 Zr C22 C21 94.5(5)
C18 Zr C22 C21 132.1(4)
C1 Zr C22 C21 -88.3(5)
C16 Zr C22 C21 51.3(16)
C2 Zr C22 C21 -120.4(4)
C17 Zr C22 C21 158.6(5)
N1 Zr C22 C23 -175.9(4)
C3 Zr C22 C23 99.3(4)
C25 Zr C22 C23 -79.9(5)
C20 Zr C22 C23 -57.7(6)
C24 Zr C22 C23 -38.2(4)
C19 Zr C22 C23 -22.6(5)
C18 Zr C22 C23 15.0(5)
C1 Zr C22 C23 154.7(4)
C16 Zr C22 C23 -65.8(15)
C2 Zr C22 C23 122.5(4)
C17 Zr C22 C23 41.5(7)
C21 C22 C23 C24 2.8(8)
Zr C22 C23 C24 67.9(5)
C21 C22 C23 Zr -65.1(5)
N1 Zr C23 C24 -108.5(4)
C3 Zr C23 C24 168.9(4)
C25 Zr C23 C24 -38.6(4)
C20 Zr C23 C24 27.1(5)
C19 Zr C23 C24 46.7(4)
C18 Zr C23 C24 78.5(4)
C1 Zr C23 C24 -150.9(4)
C16 Zr C23 C24 50.7(6)
C2 Zr C23 C24 176.0(4)
C17 Zr C23 C24 87.8(5)
N1 Zr C23 C22 5.1(5)
C3 Zr C23 C22 -77.6(4)
C25 Zr C23 C22 75.0(4)
C20 Zr C23 C22 140.7(4)
C24 Zr C23 C22 113.6(6)
C19 Zr C23 C22 160.3(4)
C18 Zr C23 C22 -167.9(4)
C1 Zr C23 C22 -37.3(6)
C16 Zr C23 C22 164.3(4)
C2 Zr C23 C22 -70.5(5)
C17 Zr C23 C22 -158.7(4)
C22 C23 C24 C25 -3.9(7)
Zr C23 C24 C25 66.6(5)
C22 C23 C24 Si -159.0(5)
Zr C23 C24 Si -88.5(5)
C22 C23 C24 Zr -70.5(5)
C27 Si C24 C23 -40.3(8)
C19 Si C24 C23 77.3(7)
C26 Si C24 C23 -167.3(6)
C27 Si C24 C25 168.2(6)
C19 Si C24 C25 -74.2(6)
C26 Si C24 C25 41.2(7)
C27 Si C24 Zr -116.2(4)
C19 Si C24 Zr 1.5(3)
C26 Si C24 Zr 116.9(4)
N1 Zr C24 C23 97.8(5)
C3 Zr C24 C23 -12.9(5)
C25 Zr C24 C23 112.7(6)
C20 Zr C24 C23 -155.6(4)
C19 Zr C24 C23 -127.6(5)
C18 Zr C24 C23 -102.3(4)
C1 Zr C24 C23 76.5(8)
C16 Zr C24 C23 -147.9(4)
C2 Zr C24 C23 -7.7(7)
C17 Zr C24 C23 -112.6(4)
N1 Zr C24 C25 -14.8(5)
C3 Zr C24 C25 -125.5(4)
C20 Zr C24 C25 91.7(4)
C23 Zr C24 C25 -112.7(6)
C19 Zr C24 C25 119.7(5)
C18 Zr C24 C25 145.0(4)
C1 Zr C24 C25 -36.2(9)
C16 Zr C24 C25 99.4(4)
C2 Zr C24 C25 -120.4(5)
C17 Zr C24 C25 134.8(4)
N1 Zr C24 Si -135.7(3)
C3 Zr C24 Si 113.6(3)
C25 Zr C24 Si -120.9(5)
C20 Zr C24 Si -29.2(3)
C23 Zr C24 Si 126.4(5)
C19 Zr C24 Si -1.2(3)
C18 Zr C24 Si 24.1(3)
C1 Zr C24 Si -157.1(6)
C16 Zr C24 Si -21.5(4)
C2 Zr C24 Si 118.7(5)
C17 Zr C24 Si 13.8(4)
C22 C21 C25 C24 -1.9(8)
Zr C21 C25 C24 -67.8(5)
C22 C21 C25 Zr 65.9(5)
C23 C24 C25 C21 3.6(8)
Si C24 C25 C21 160.3(5)
Zr C24 C25 C21 70.3(5)
C23 C24 C25 Zr -66.8(5)
Si C24 C25 Zr 90.0(5)
N1 Zr C25 C21 54.3(4)
C3 Zr C25 C21 -36.3(6)
C20 Zr C25 C21 159.6(5)
C23 Zr C25 C21 -75.9(5)
C24 Zr C25 C21 -114.2(6)
C19 Zr C25 C21 -167.3(5)
C18 Zr C25 C21 -153.3(4)
C1 Zr C25 C21 51.0(5)
C16 Zr C25 C21 147.6(4)
C2 Zr C25 C21 13.5(8)
C17 Zr C25 C21 178.8(4)
N1 Zr C25 C24 168.5(4)
C3 Zr C25 C24 77.9(5)
C20 Zr C25 C24 -86.2(4)
C23 Zr C25 C24 38.3(4)
C19 Zr C25 C24 -53.1(4)
C18 Zr C25 C24 -39.1(5)
C1 Zr C25 C24 165.2(4)
C16 Zr C25 C24 -98.2(5)
C2 Zr C25 C24 127.7(5)
C17 Zr C25 C24 -67.0(5)
